data_7228493
loop_
_publ_author_name
'Shen, Fang-Fang'
'Zhao, Jiang-Lin'
'Chen, Kai'
'Xu, Jing'
'Wang, Yuan'
'Hua, Zi-Yi'
'Wu, Lu'
'Chen, Mindong'
'Zhang, Yun-Qian'
'Tao, Zhu'

_publ_section_title
;
 Coordination and supramolecular assemblies of Mono-hydroxylated
 octamethylcucurbit[6]uril with alkali and alkaline earth metal ions in
 the presence of polychloride cadmium anions
;
_journal_name_full CrystEngComm
_journal_paper_doi 10.1039/C7CE00751E
_journal_year 2017
_chemical_formula_sum 'C44 H79 Cd2 Cl8 N24 O25 Rb'
_chemical_formula_weight 1938.18
_chemical_name_systematic
;
 ?
;
_space_group_IT_number 2
_symmetry_cell_setting triclinic
_symmetry_space_group_name_Hall '-P 1'
_symmetry_space_group_name_H-M 'P -1'
_atom_sites_solution_hydrogens geom
_atom_sites_solution_primary direct
_atom_sites_solution_secondary difmap
_audit_creation_method SHELXL-97
_audit_update_record
;
2016-12-27 deposited with the CCDC.
2017-06-15 downloaded from the CCDC.
;
_cell_angle_alpha 61.138(2)
_cell_angle_beta 79.660(3)
_cell_angle_gamma 80.115(2)
_cell_formula_units_Z 1
_cell_length_a 12.4425(11)
_cell_length_b 12.7747(11)
_cell_length_c 13.1991(16)
_cell_measurement_temperature 223(2)
_cell_volume 1798.7(3)
_computing_cell_refinement 'SAINT (Bruker, 2005)'
_computing_data_collection 'APEX2 (Bruker, 2005)'
_computing_data_reduction SAINT
_computing_molecular_graphics 'Ortep-3 for Windows (Farrugia, 1997)'
_computing_publication_material 'WinGX (Farrugia, 1999)'
_computing_structure_refinement 'SHELXL97 (Sheldrick, 2008)'
_computing_structure_solution 'SHELXS97 (Sheldrick, 2008)'
_diffrn_ambient_temperature 223(2)
_diffrn_measured_fraction_theta_full 0.992
_diffrn_measured_fraction_theta_max 0.992
_diffrn_measurement_device_type 'Bruker Smart Apex2 CCD Detector'
_diffrn_measurement_method '\f and \w scan'
_diffrn_radiation_monochromator graphite
_diffrn_radiation_source 'fine-focus sealed tube'
_diffrn_radiation_type MoK\a
_diffrn_radiation_wavelength 0.71073
_diffrn_reflns_av_R_equivalents 0.0357
_diffrn_reflns_av_sigmaI/netI 0.0687
_diffrn_reflns_limit_h_max 16
_diffrn_reflns_limit_h_min -16
_diffrn_reflns_limit_k_max 16
_diffrn_reflns_limit_k_min -16
_diffrn_reflns_limit_l_max 15
_diffrn_reflns_limit_l_min -17
_diffrn_reflns_number 15647
_diffrn_reflns_theta_full 27.64
_diffrn_reflns_theta_max 27.64
_diffrn_reflns_theta_min 2.23
_exptl_absorpt_coefficient_mu 1.652
_exptl_absorpt_correction_T_max 0.8139
_exptl_absorpt_correction_T_min 0.7229
_exptl_absorpt_correction_type multi-scan
_exptl_absorpt_process_details 'SADABS (Bruker, 2008)'
_exptl_crystal_colour colorless
_exptl_crystal_density_diffrn 1.789
_exptl_crystal_density_method 'not measured'
_exptl_crystal_description prism
_exptl_crystal_F_000 980
_exptl_crystal_size_max 0.21
_exptl_crystal_size_mid 0.16
_exptl_crystal_size_min 0.13
_platon_squeeze_details
;
;
_refine_diff_density_max 2.189
_refine_diff_density_min -1.507
_refine_diff_density_rms 0.148
_refine_ls_extinction_method none
_refine_ls_goodness_of_fit_ref 1.051
_refine_ls_hydrogen_treatment constr
_refine_ls_matrix_type full
_refine_ls_number_parameters 488
_refine_ls_number_reflns 8329
_refine_ls_number_restraints 6
_refine_ls_restrained_S_all 1.054
_refine_ls_R_factor_all 0.1085
_refine_ls_R_factor_gt 0.0797
_refine_ls_shift/su_max 0.002
_refine_ls_shift/su_mean 0.000
_refine_ls_structure_factor_coef Fsqd
_refine_ls_weighting_details 'calc w=1/[\s^2^(Fo^2^)+(0.1169P)^2^+7.0399P] where P=(Fo^2^+2Fc^2^)/3'
_refine_ls_weighting_scheme calc
_refine_ls_wR_factor_gt 0.2146
_refine_ls_wR_factor_ref 0.2325
_reflns_number_gt 5885
_reflns_number_total 8329
_reflns_threshold_expression >2sigma(I)
_cod_data_source_file c7ce00751e2.cif
_cod_data_source_block complex3
_cod_database_code 7228493

loop_
_symmetry_equiv_pos_as_xyz
'x, y, z'
'-x, -y, -z'

loop_
_atom_site_label
_atom_site_type_symbol
_atom_site_fract_x
_atom_site_fract_y
_atom_site_fract_z
_atom_site_U_iso_or_equiv
_atom_site_adp_type
_atom_site_occupancy
_atom_site_symmetry_multiplicity
_atom_site_calc_flag
_atom_site_refinement_flags
_atom_site_disorder_assembly
_atom_site_disorder_group
Cd1 Cd 0.99655(18) -0.08516(16) 0.39883(14) 0.0351(3) Uani 0.701(5) 1 d P A 1
Cd1' Cd 1.0068(7) -0.1029(8) 0.3957(6) 0.106(3) Uani 0.299(5) 1 d P A 2
Cl1 Cl 1.10606(12) 0.02157(12) 0.21125(13) 0.0314(3) Uani 1 1 d . . .
Cl2 Cl 1.05626(15) -0.14823(15) 0.59106(15) 0.0443(4) Uani 1 1 d . . .
Cl3 Cl 0.79961(17) -0.08477(19) 0.41578(17) 0.0602(6) Uani 1 1 d . . .
Cl4 Cl 1.0589(4) -0.3024(3) 0.4122(3) 0.1277(17) Uani 1 1 d . . .
O1W O 0.6649(10) 1.1486(9) -0.4956(8) 0.122(3) Uani 1 1 d . . .
O2W O 0.6471(12) 0.2799(17) -0.3879(12) 0.193(7) Uani 1 1 d . . .
O3W O 0.679(2) 0.6217(15) 0.2571(10) 0.245(10) Uani 1 1 d . . .
O4W O 0.5525(12) 0.4909(19) 0.1804(12) 0.230(9) Uani 1 1 d . . .
Rb1 Rb 0.72707(19) 0.3782(2) 0.3288(2) 0.0563(8) Uani 0.350(2) 1 d P . 1
Rb2 Rb 0.5184(5) 0.3837(4) -0.3130(4) 0.0521(17) Uani 0.150(2) 1 d PU . 2
C1 C 0.6713(4) 0.1613(5) 0.2204(5) 0.0243(11) Uani 1 1 d . A .
C2 C 0.6122(4) 0.0325(5) 0.1656(5) 0.0259(11) Uani 1 1 d . . .
C3 C 0.7258(5) 0.0793(5) 0.0923(5) 0.0249(11) Uani 1 1 d . . .
C4 C 0.5857(5) 0.1517(5) -0.0321(5) 0.0293(13) Uani 1 1 d . . .
C5 C 0.8519(5) 0.2057(5) 0.1146(5) 0.0289(12) Uani 1 1 d . . .
H5A H 0.9114 0.1472 0.1084 0.035 Uiso 1 1 calc R . .
H5B H 0.8601 0.2144 0.1826 0.035 Uiso 1 1 calc R . .
C6 C 0.7713(6) 0.2036(5) -0.1290(5) 0.0320(13) Uani 1 1 d . . .
H6A H 0.7393 0.2158 -0.1970 0.038 Uiso 1 1 calc R A .
H6B H 0.8387 0.1490 -0.1218 0.038 Uiso 1 1 calc R . .
C7 C 0.8589(4) 0.4252(5) 0.0183(5) 0.0241(11) Uani 1 1 d . A .
C8 C 0.8918(5) 0.3370(5) -0.1068(5) 0.0265(12) Uani 1 1 d . . .
C9 C 0.8991(5) 0.4772(5) -0.1814(5) 0.0280(12) Uani 1 1 d . A .
C10 C 0.7530(5) 0.4249(5) -0.2331(5) 0.0276(12) Uani 1 1 d . . .
C11 C 0.8884(5) 0.6357(5) -0.1099(5) 0.0272(12) Uani 1 1 d . A .
H11A H 0.9494 0.6706 -0.1698 0.033 Uiso 1 1 calc R . .
H11B H 0.9048 0.6304 -0.0375 0.033 Uiso 1 1 calc R . .
C12 C 0.7839(5) 0.6363(5) -0.3445(5) 0.0311(13) Uani 1 1 d . . .
H12A H 0.8533 0.6701 -0.3856 0.037 Uiso 1 1 calc R A .
H12B H 0.7457 0.6305 -0.4001 0.037 Uiso 1 1 calc R . .
C13 C 0.7226(5) 0.7577(5) -0.0762(5) 0.0270(12) Uani 1 1 d . A .
C14 C 0.7671(5) 0.7831(5) -0.2653(5) 0.0257(11) Uani 1 1 d . . .
C15 C 0.6713(5) 0.8789(5) -0.2637(5) 0.0234(11) Uani 1 1 d . A .
C16 C 0.6193(5) 0.7732(5) -0.3469(5) 0.0278(12) Uani 1 1 d . . .
C17 C 0.4188(5) 0.0747(5) 0.0993(5) 0.0281(12) Uani 1 1 d . . .
H17A H 0.4060 -0.0079 0.1574 0.034 Uiso 1 1 calc R A .
H17B H 0.3918 0.0903 0.0275 0.034 Uiso 1 1 calc R . .
C18 C 0.4878(4) 0.9401(5) -0.3439(5) 0.0275(12) Uani 1 1 d . . .
H18A H 0.4570 0.9311 -0.4022 0.033 Uiso 1 1 calc R A .
H18B H 0.5011 1.0245 -0.3771 0.033 Uiso 1 1 calc R . .
C19 C 0.6124(6) -0.1025(6) 0.2341(7) 0.0395(15) Uani 1 1 d . . .
H19A H 0.6257 -0.1366 0.1808 0.059 Uiso 1 1 calc R . .
H19B H 0.5419 -0.1225 0.2801 0.059 Uiso 1 1 calc R . .
H19C H 0.6699 -0.1350 0.2853 0.059 Uiso 1 1 calc R . .
C20 C 0.8192(5) -0.0196(6) 0.1033(6) 0.0379(15) Uani 1 1 d . . .
H20A H 0.7996 -0.0696 0.0742 0.057 Uiso 1 1 calc R . .
H20B H 0.8316 -0.0684 0.1845 0.057 Uiso 1 1 calc R . .
H20C H 0.8857 0.0167 0.0583 0.057 Uiso 1 1 calc R . .
C21 C 0.9970(5) 0.2568(6) -0.1149(7) 0.0417(16) Uani 1 1 d . A .
H21A H 1.0555 0.2724 -0.0858 0.063 Uiso 1 1 calc R . .
H21B H 1.0185 0.2743 -0.1955 0.063 Uiso 1 1 calc R . .
H21C H 0.9834 0.1730 -0.0686 0.063 Uiso 1 1 calc R . .
C22 C 1.0078(6) 0.5137(7) -0.2586(6) 0.0404(15) Uani 1 1 d . . .
H22A H 1.0670 0.4869 -0.2100 0.061 Uiso 1 1 calc R A .
H22B H 1.0032 0.6004 -0.3050 0.061 Uiso 1 1 calc R . .
H22C H 1.0221 0.4768 -0.3096 0.061 Uiso 1 1 calc R . .
N1 N 0.5926(4) 0.0902(4) 0.2404(4) 0.0242(10) Uani 1 1 d . . .
N2 N 0.7487(4) 0.1586(4) 0.1341(4) 0.0236(9) Uani 1 1 d . . .
N3 N 0.5363(4) 0.0846(5) 0.0764(4) 0.0284(10) Uani 1 1 d . A .
N4 N 0.6947(4) 0.1464(4) -0.0261(4) 0.0275(10) Uani 1 1 d . A .
N5 N 0.8642(4) 0.3199(4) 0.0120(4) 0.0245(10) Uani 1 1 d . A .
N6 N 0.8820(4) 0.5156(4) -0.0919(4) 0.0269(10) Uani 1 1 d . . .
N7 N 0.8002(4) 0.3184(4) -0.1496(4) 0.0283(10) Uani 1 1 d . A .
N8 N 0.8079(4) 0.5151(4) -0.2497(4) 0.0306(11) Uani 1 1 d . A .
N9 N 0.7881(4) 0.7160(4) -0.1452(4) 0.0239(10) Uani 1 1 d . A .
N10 N 0.6447(4) 0.8439(4) -0.1408(4) 0.0279(10) Uani 1 1 d . . .
N11 N 0.7181(4) 0.7166(4) -0.3058(4) 0.0278(10) Uani 1 1 d . A .
N12 N 0.5901(4) 0.8670(4) -0.3199(4) 0.0264(10) Uani 1 1 d . A .
O1 O 0.6720(3) 0.2210(4) 0.2707(4) 0.0320(9) Uani 1 1 d . . .
O2 O 0.8411(3) 0.4346(4) 0.1075(4) 0.0301(9) Uani 1 1 d . . .
O3 O 0.7318(4) 0.7261(4) 0.0258(4) 0.0416(11) Uani 1 1 d . . .
O4 O 0.5396(4) 0.2052(4) -0.1209(4) 0.0370(10) Uani 1 1 d . A .
O5 O 0.6768(4) 0.4335(4) -0.2835(4) 0.0401(11) Uani 1 1 d . A .
O6 O 0.5649(4) 0.7467(4) -0.3979(4) 0.0372(10) Uani 1 1 d . A .
O7 O 0.693(2) 0.977(4) -0.310(3) 0.150(16) Uani 0.350(2) 1 d P A 1
O7' O 0.847(3) 0.839(5) -0.337(5) 0.079(14) Uani 0.150(2) 1 d P A 2

loop_
_atom_site_aniso_label
_atom_site_aniso_U_11
_atom_site_aniso_U_22
_atom_site_aniso_U_33
_atom_site_aniso_U_23
_atom_site_aniso_U_13
_atom_site_aniso_U_12
Cd1 0.0451(7) 0.0438(5) 0.0133(5) -0.0057(4) -0.0001(4) -0.0243(4)
Cd1' 0.085(4) 0.147(6) 0.065(4) -0.018(3) -0.018(3) -0.043(4)
Cl1 0.0384(8) 0.0268(7) 0.0305(7) -0.0150(6) 0.0021(6) -0.0077(6)
Cl2 0.0560(11) 0.0405(9) 0.0361(9) -0.0135(7) -0.0128(8) -0.0094(8)
Cl3 0.0589(12) 0.0616(12) 0.0376(10) 0.0060(9) -0.0186(9) -0.0285(10)
Cl4 0.250(5) 0.0636(16) 0.0603(16) -0.0342(14) 0.061(2) -0.057(2)
O1W 0.185(10) 0.116(7) 0.064(5) -0.034(5) -0.026(6) -0.024(7)
O2W 0.177(12) 0.34(2) 0.150(11) -0.179(14) -0.009(9) -0.052(13)
O3W 0.45(3) 0.178(14) 0.057(7) -0.002(8) -0.041(11) -0.055(16)
O4W 0.124(10) 0.33(2) 0.104(9) 0.001(11) -0.017(8) -0.011(12)
Rb1 0.0603(14) 0.0710(15) 0.0611(15) -0.0548(13) 0.0331(11) -0.0310(11)
Rb2 0.099(4) 0.019(2) 0.022(2) 0.0149(15) -0.029(2) -0.018(2)
C1 0.023(3) 0.026(3) 0.022(3) -0.009(2) -0.005(2) 0.002(2)
C2 0.021(3) 0.027(3) 0.028(3) -0.012(2) -0.006(2) 0.002(2)
C3 0.027(3) 0.019(2) 0.027(3) -0.012(2) -0.001(2) 0.005(2)
C4 0.042(3) 0.022(3) 0.031(3) -0.019(2) -0.010(3) 0.003(2)
C5 0.022(3) 0.028(3) 0.030(3) -0.008(2) -0.007(2) 0.001(2)
C6 0.048(4) 0.023(3) 0.027(3) -0.015(2) 0.007(3) -0.008(3)
C7 0.012(2) 0.033(3) 0.028(3) -0.016(2) 0.000(2) 0.000(2)
C8 0.024(3) 0.024(3) 0.028(3) -0.013(2) 0.004(2) 0.001(2)
C9 0.028(3) 0.028(3) 0.022(3) -0.009(2) 0.004(2) -0.003(2)
C10 0.032(3) 0.031(3) 0.023(3) -0.016(2) 0.002(2) -0.004(2)
C11 0.023(3) 0.027(3) 0.029(3) -0.011(2) -0.011(2) 0.002(2)
C12 0.043(3) 0.027(3) 0.022(3) -0.012(2) 0.001(3) -0.002(3)
C13 0.030(3) 0.029(3) 0.027(3) -0.015(2) -0.006(2) -0.001(2)
C14 0.031(3) 0.024(3) 0.027(3) -0.015(2) -0.006(2) -0.003(2)
C15 0.024(3) 0.021(3) 0.026(3) -0.011(2) -0.002(2) -0.005(2)
C16 0.029(3) 0.033(3) 0.022(3) -0.011(2) -0.002(2) -0.010(2)
C17 0.030(3) 0.031(3) 0.033(3) -0.021(3) -0.011(2) 0.001(2)
C18 0.023(3) 0.034(3) 0.018(3) -0.006(2) -0.002(2) -0.005(2)
C19 0.037(3) 0.038(3) 0.048(4) -0.019(3) -0.013(3) -0.006(3)
C20 0.035(3) 0.031(3) 0.040(4) -0.015(3) 0.003(3) 0.004(3)
C21 0.027(3) 0.039(4) 0.048(4) -0.019(3) 0.008(3) 0.009(3)
C22 0.035(3) 0.046(4) 0.039(4) -0.021(3) 0.010(3) -0.010(3)
N1 0.024(2) 0.030(2) 0.020(2) -0.012(2) -0.0018(18) -0.0059(19)
N2 0.021(2) 0.024(2) 0.025(2) -0.012(2) -0.0042(18) 0.0011(18)
N3 0.030(3) 0.033(3) 0.027(3) -0.019(2) -0.008(2) 0.005(2)
N4 0.039(3) 0.022(2) 0.025(2) -0.014(2) -0.003(2) -0.001(2)
N5 0.025(2) 0.024(2) 0.020(2) -0.0085(19) -0.0014(18) -0.0014(18)
N6 0.030(2) 0.025(2) 0.025(2) -0.012(2) -0.003(2) 0.0006(19)
N7 0.036(3) 0.026(2) 0.025(2) -0.015(2) -0.002(2) -0.001(2)
N8 0.037(3) 0.025(2) 0.028(3) -0.011(2) -0.003(2) -0.003(2)
N9 0.025(2) 0.023(2) 0.024(2) -0.0105(19) -0.0057(19) 0.0004(18)
N10 0.028(2) 0.034(3) 0.029(3) -0.020(2) -0.004(2) -0.001(2)
N11 0.036(3) 0.028(2) 0.023(2) -0.014(2) -0.002(2) -0.008(2)
N12 0.022(2) 0.032(3) 0.027(2) -0.015(2) -0.0029(19) -0.0028(19)
O1 0.032(2) 0.041(2) 0.031(2) -0.023(2) 0.0013(18) -0.0095(18)
O2 0.029(2) 0.038(2) 0.025(2) -0.0164(19) -0.0006(17) -0.0050(18)
O3 0.044(3) 0.051(3) 0.032(2) -0.024(2) -0.012(2) 0.013(2)
O4 0.052(3) 0.033(2) 0.032(2) -0.017(2) -0.017(2) -0.002(2)
O5 0.049(3) 0.038(2) 0.034(2) -0.014(2) -0.011(2) -0.007(2)
O6 0.039(2) 0.049(3) 0.037(2) -0.027(2) -0.007(2) -0.009(2)
O7 0.081(18) 0.27(5) 0.18(4) -0.18(4) -0.04(2) 0.03(2)
O7' 0.05(2) 0.11(4) 0.09(4) -0.07(3) -0.01(2) 0.02(2)

loop_
_atom_type_symbol
_atom_type_description
_atom_type_scat_dispersion_real
_atom_type_scat_dispersion_imag
_atom_type_scat_source
C C 0.0033 0.0016 'International Tables Vol C Tables 4.2.6.8 and 6.1.1.4'
H H 0.0000 0.0000 'International Tables Vol C Tables 4.2.6.8 and 6.1.1.4'
N N 0.0061 0.0033 'International Tables Vol C Tables 4.2.6.8 and 6.1.1.4'
O O 0.0106 0.0060 'International Tables Vol C Tables 4.2.6.8 and 6.1.1.4'
Rb Rb -0.9393 2.9676 'International Tables Vol C Tables 4.2.6.8 and 6.1.1.4'
Cd Cd -0.8075 1.2024 'International Tables Vol C Tables 4.2.6.8 and 6.1.1.4'
Cl Cl 0.1484 0.1585 'International Tables Vol C Tables 4.2.6.8 and 6.1.1.4'

loop_
_geom_angle_atom_site_label_1
_geom_angle_atom_site_label_2
_geom_angle_atom_site_label_3
_geom_angle
_geom_angle_site_symmetry_1
_geom_angle_site_symmetry_3
Cl3 Cd1 Cl1 122.33(10) . .
Cl3 Cd1 Cl2 110.35(9) . .
Cl1 Cd1 Cl2 124.72(10) . .
Cl3 Cd1 Cl4 99.35(13) . .
Cl1 Cd1 Cl4 94.38(9) . .
Cl2 Cd1 Cl4 92.51(12) . .
Cl1 Cd1' Cl4 102.0(3) . .
Cl1 Cd1' Cl2 124.2(3) . .
Cl4 Cd1' Cl2 97.6(3) . .
Cl1 Cd1' Cl3 119.4(3) . .
Cl4 Cd1' Cl3 103.4(3) . .
Cl2 Cd1' Cl3 105.5(3) . .
Cd1' Cl1 Cd1 6.0(3) . .
Cd1 Cl2 Cd1' 5.8(3) . .
Cd1 Cl2 Rb1 114.94(9) . 2_756
Cd1' Cl2 Rb1 109.3(2) . 2_756
Cd1 Cl3 Cd1' 5.5(2) . .
Cd1' Cl4 Cd1 1.7(2) . .
Rb2 O2W Rb1 124.1(7) . 1_554
Rb2 O3W Rb1 96.3(6) 2_665 .
Rb2 O4W Rb1 85.2(5) 2_665 .
O1 Rb1 O3W 135.4(4) . .
O1 Rb1 O2 74.85(13) . .
O3W Rb1 O2 88.6(4) . .
O1 Rb1 O1W 59.4(2) . 1_546
O3W Rb1 O1W 142.5(5) . 1_546
O2 Rb1 O1W 127.2(2) . 1_546
O1 Rb1 O4W 70.6(5) . .
O3W Rb1 O4W 65.6(6) . .
O2 Rb1 O4W 78.0(3) . .
O1W Rb1 O4W 107.1(4) 1_546 .
O1 Rb1 O2W 107.2(3) . 1_556
O3W Rb1 O2W 98.1(4) . 1_556
O2 Rb1 O2W 166.9(3) . 1_556
O1W Rb1 O2W 49.7(3) 1_546 1_556
O4W Rb1 O2W 115.0(4) . 1_556
O1 Rb1 Cl2 76.42(11) . 2_756
O3W Rb1 Cl2 142.1(5) . 2_756
O2 Rb1 Cl2 80.64(11) . 2_756
O1W Rb1 Cl2 65.2(2) 1_546 2_756
O4W Rb1 Cl2 144.3(5) . 2_756
O2W Rb1 Cl2 87.3(3) 1_556 2_756
O1 Rb1 C22 125.28(15) . 2_765
O3W Rb1 C22 76.4(5) . 2_765
O2 Rb1 C22 60.98(15) . 2_765
O1W Rb1 C22 127.5(3) 1_546 2_765
O4W Rb1 C22 124.1(4) . 2_765
O2W Rb1 C22 109.5(3) 1_556 2_765
Cl2 Rb1 C22 66.48(13) 2_756 2_765
O2W Rb2 O5 80.7(4) . .
O2W Rb2 O3W 133.1(6) . 2_665
O5 Rb2 O3W 144.1(5) . 2_665
O2W Rb2 O4 86.0(5) . .
O5 Rb2 O4 84.2(2) . .
O3W Rb2 O4 86.6(4) 2_665 .
O2W Rb2 O4W 153.7(5) . 2_665
O5 Rb2 O4W 74.1(4) . 2_665
O3W Rb2 O4W 70.5(6) 2_665 2_665
O4 Rb2 O4W 84.4(3) . 2_665
O2W Rb2 C10 80.8(4) . .
O5 Rb2 C10 7.56(15) . .
O3W Rb2 C10 141.2(4) 2_665 .
O4 Rb2 C10 76.65(19) . .
O4W Rb2 C10 73.2(3) 2_665 .
O2W Rb2 C4 86.1(4) . .
O5 Rb2 C4 74.31(19) . .
O3W Rb2 C4 93.8(3) 2_665 .
O4 Rb2 C4 10.03(14) . .
O4W Rb2 C4 80.3(3) 2_665 .
C10 Rb2 C4 66.75(16) . .
O2W Rb2 Rb2 81.4(4) . 2_664
O5 Rb2 Rb2 105.3(2) . 2_664
O3W Rb2 Rb2 93.4(3) 2_665 2_664
O4 Rb2 Rb2 162.6(3) . 2_664
O4W Rb2 Rb2 112.0(3) 2_665 2_664
C10 Rb2 Rb2 112.7(2) . 2_664
C4 Rb2 Rb2 167.3(3) . 2_664
O1 C1 N1 125.3(5) . .
O1 C1 N2 125.1(5) . .
N1 C1 N2 109.5(5) . .
N1 C2 N3 112.1(4) . .
N1 C2 C19 112.5(5) . .
N3 C2 C19 111.6(5) . .
N1 C2 C3 101.8(4) . .
N3 C2 C3 102.8(5) . .
C19 C2 C3 115.2(5) . .
N2 C3 N4 111.7(4) . .
N2 C3 C20 113.0(5) . .
N4 C3 C20 111.7(5) . .
N2 C3 C2 103.1(4) . .
N4 C3 C2 101.6(4) . .
C20 C3 C2 114.9(5) . .
O4 C4 N3 125.2(6) . .
O4 C4 N4 126.0(6) . .
N3 C4 N4 108.8(5) . .
O4 C4 Rb2 20.6(3) . .
N3 C4 Rb2 140.3(4) . .
N4 C4 Rb2 109.3(4) . .
N2 C5 N5 114.7(5) . .
N2 C5 H5A 108.6 . .
N5 C5 H5A 108.6 . .
N2 C5 H5B 108.6 . .
N5 C5 H5B 108.6 . .
H5A C5 H5B 107.6 . .
N4 C6 N7 114.5(5) . .
N4 C6 H6A 108.6 . .
N7 C6 H6A 108.6 . .
N4 C6 H6B 108.6 . .
N7 C6 H6B 108.6 . .
H6A C6 H6B 107.6 . .
O2 C7 N6 126.2(5) . .
O2 C7 N5 125.5(5) . .
N6 C7 N5 108.3(5) . .
N5 C8 N7 111.9(4) . .
N5 C8 C21 110.1(5) . .
N7 C8 C21 112.5(5) . .
N5 C8 C9 103.3(4) . .
N7 C8 C9 102.7(5) . .
C21 C8 C9 115.9(5) . .
N8 C9 N6 113.6(5) . .
N8 C9 C22 111.7(5) . .
N6 C9 C22 111.4(5) . .
N8 C9 C8 102.3(4) . .
N6 C9 C8 102.1(4) . .
C22 C9 C8 115.0(5) . .
O5 C10 N8 126.6(6) . .
O5 C10 N7 125.1(5) . .
N8 C10 N7 108.2(5) . .
O5 C10 Rb2 14.6(3) . .
N8 C10 Rb2 139.4(4) . .
N7 C10 Rb2 112.0(4) . .
N6 C11 N9 113.8(4) . .
N6 C11 H11A 108.8 . .
N9 C11 H11A 108.8 . .
N6 C11 H11B 108.8 . .
N9 C11 H11B 108.8 . .
H11A C11 H11B 107.7 . .
N11 C12 N8 113.6(5) . .
N11 C12 H12A 108.8 . .
N8 C12 H12A 108.8 . .
N11 C12 H12B 108.8 . .
N8 C12 H12B 108.8 . .
H12A C12 H12B 107.7 . .
O3 C13 N9 126.1(6) . .
O3 C13 N10 125.5(5) . .
N9 C13 N10 108.4(5) . .
O7' C14 N9 115(2) . .
O7' C14 N11 112(2) . .
N9 C14 N11 114.1(5) . .
O7' C14 C15 108(2) . .
N9 C14 C15 103.0(4) . .
N11 C14 C15 102.5(5) . .
O7 C15 N12 110.2(15) . .
O7 C15 N10 107.7(15) . .
N12 C15 N10 116.6(5) . .
O7 C15 C14 115.5(14) . .
N12 C15 C14 104.0(4) . .
N10 C15 C14 103.0(5) . .
O6 C16 N11 127.0(6) . .
O6 C16 N12 124.9(6) . .
N11 C16 N12 108.1(5) . .
N3 C17 N10 114.5(4) . 2_665
N3 C17 H17A 108.6 . .
N10 C17 H17A 108.6 2_665 .
N3 C17 H17B 108.6 . .
N10 C17 H17B 108.6 2_665 .
H17A C17 H17B 107.6 . .
N12 C18 N1 113.2(5) . 2_665
N12 C18 H18A 108.9 . .
N1 C18 H18A 108.9 2_665 .
N12 C18 H18B 108.9 . .
N1 C18 H18B 108.9 2_665 .
H18A C18 H18B 107.8 . .
C2 C19 H19A 109.5 . .
C2 C19 H19B 109.5 . .
H19A C19 H19B 109.5 . .
C2 C19 H19C 109.5 . .
H19A C19 H19C 109.5 . .
H19B C19 H19C 109.5 . .
C3 C20 H20A 109.5 . .
C3 C20 H20B 109.5 . .
H20A C20 H20B 109.5 . .
C3 C20 H20C 109.5 . .
H20A C20 H20C 109.5 . .
H20B C20 H20C 109.5 . .
C8 C21 H21A 109.5 . .
C8 C21 H21B 109.5 . .
H21A C21 H21B 109.5 . .
C8 C21 H21C 109.5 . .
H21A C21 H21C 109.5 . .
H21B C21 H21C 109.5 . .
C9 C22 Rb1 153.4(4) . 2_765
C9 C22 H22A 109.5 . .
Rb1 C22 H22A 51.2 2_765 .
C9 C22 H22B 109.5 . .
Rb1 C22 H22B 68.7 2_765 .
H22A C22 H22B 109.5 . .
C9 C22 H22C 109.5 . .
Rb1 C22 H22C 95.5 2_765 .
H22A C22 H22C 109.5 . .
H22B C22 H22C 109.5 . .
C1 N1 C2 113.2(4) . .
C1 N1 C18 119.5(5) . 2_665
C2 N1 C18 126.1(5) . 2_665
C1 N2 C5 119.5(5) . .
C1 N2 C3 112.4(4) . .
C5 N2 C3 126.2(5) . .
C4 N3 C17 122.0(5) . .
C4 N3 C2 112.8(5) . .
C17 N3 C2 125.0(5) . .
C4 N4 C6 122.1(5) . .
C4 N4 C3 113.9(5) . .
C6 N4 C3 124.0(5) . .
C7 N5 C5 122.1(5) . .
C7 N5 C8 112.5(4) . .
C5 N5 C8 125.3(5) . .
C7 N6 C11 119.9(5) . .
C7 N6 C9 113.6(5) . .
C11 N6 C9 126.4(5) . .
C10 N7 C6 120.4(5) . .
C10 N7 C8 112.3(5) . .
C6 N7 C8 126.3(5) . .
C10 N8 C9 114.4(5) . .
C10 N8 C12 119.6(5) . .
C9 N8 C12 125.3(5) . .
C13 N9 C14 113.0(5) . .
C13 N9 C11 123.0(5) . .
C14 N9 C11 121.9(5) . .
C13 N10 C15 111.3(5) . .
C13 N10 C17 120.2(5) . 2_665
C15 N10 C17 122.1(5) . 2_665
C16 N11 C12 121.5(5) . .
C16 N11 C14 111.9(5) . .
C12 N11 C14 121.4(5) . .
C16 N12 C15 112.4(5) . .
C16 N12 C18 122.7(5) . .
C15 N12 C18 124.9(5) . .
C1 O1 Rb1 161.9(4) . .
C7 O2 Rb1 151.5(4) . .
C4 O4 Rb2 149.3(4) . .
C10 O5 Rb2 157.9(4) . .

loop_
_geom_bond_atom_site_label_1
_geom_bond_atom_site_label_2
_geom_bond_distance
_geom_bond_site_symmetry_2
Cd1 Cl3 2.420(3) .
Cd1 Cl1 2.452(2) .
Cd1 Cl2 2.477(2) .
Cd1 Cl4 2.678(4) .
Cd1' Cl1 2.417(8) .
Cd1' Cl4 2.430(10) .
Cd1' Cl2 2.524(8) .
Cd1' Cl3 2.525(9) .
Cl2 Rb1 3.510(3) 2_756
O1W Rb1 2.854(10) 1_564
O2W Rb2 2.294(15) .
O2W Rb1 3.334(13) 1_554
O3W Rb2 2.43(2) 2_665
O3W Rb1 2.767(18) .
O4W Rb2 2.84(2) 2_665
O4W Rb1 2.892(14) .
Rb1 O1 2.690(4) .
Rb1 O2 2.810(4) .
Rb1 O1W 2.854(10) 1_546
Rb1 O2W 3.334(13) 1_556
Rb1 Cl2 3.510(3) 2_756
Rb1 C22 3.589(7) 2_765
Rb2 O5 2.321(7) .
Rb2 O3W 2.43(2) 2_665
Rb2 O4 2.480(6) .
Rb2 O4W 2.84(2) 2_665
Rb2 C10 3.476(8) .
Rb2 C4 3.590(7) .
Rb2 Rb2 4.426(8) 2_664
C1 O1 1.232(7) .
C1 N1 1.355(7) .
C1 N2 1.362(7) .
C2 N1 1.459(7) .
C2 N3 1.466(7) .
C2 C19 1.512(9) .
C2 C3 1.591(8) .
C3 N2 1.451(7) .
C3 N4 1.461(8) .
C3 C20 1.532(8) .
C4 O4 1.226(7) .
C4 N3 1.358(8) .
C4 N4 1.361(8) .
C5 N2 1.441(7) .
C5 N5 1.442(7) .
C5 H5A 0.9800 .
C5 H5B 0.9800 .
C6 N4 1.450(8) .
C6 N7 1.454(7) .
C6 H6A 0.9800 .
C6 H6B 0.9800 .
C7 O2 1.218(7) .
C7 N6 1.369(7) .
C7 N5 1.377(7) .
C8 N5 1.457(7) .
C8 N7 1.460(8) .
C8 C21 1.540(8) .
C8 C9 1.582(8) .
C9 N8 1.446(8) .
C9 N6 1.454(8) .
C9 C22 1.533(8) .
C10 O5 1.214(7) .
C10 N8 1.347(7) .
C10 N7 1.386(8) .
C11 N6 1.449(7) .
C11 N9 1.461(7) .
C11 H11A 0.9800 .
C11 H11B 0.9800 .
C12 N11 1.432(8) .
C12 N8 1.469(8) .
C12 H12A 0.9800 .
C12 H12B 0.9800 .
C13 O3 1.227(7) .
C13 N9 1.352(7) .
C13 N10 1.380(8) .
C14 O7' 1.28(5) .
C14 N9 1.441(7) .
C14 N11 1.453(7) .
C14 C15 1.561(8) .
C15 O7 1.16(4) .
C15 N12 1.423(7) .
C15 N10 1.449(8) .
C16 O6 1.221(7) .
C16 N11 1.373(8) .
C16 N12 1.382(8) .
C17 N3 1.454(8) .
C17 N10 1.455(7) 2_665
C17 H17A 0.9800 .
C17 H17B 0.9800 .
C18 N12 1.430(7) .
C18 N1 1.465(7) 2_665
C18 H18A 0.9800 .
C18 H18B 0.9800 .
C19 H19A 0.9700 .
C19 H19B 0.9700 .
C19 H19C 0.9700 .
C20 H20A 0.9700 .
C20 H20B 0.9700 .
C20 H20C 0.9700 .
C21 H21A 0.9700 .
C21 H21B 0.9700 .
C21 H21C 0.9700 .
C22 Rb1 3.589(7) 2_765
C22 H22A 0.9700 .
C22 H22B 0.9700 .
C22 H22C 0.9700 .
N1 C18 1.465(7) 2_665
N10 C17 1.455(7) 2_665

loop_
_platon_squeeze_void_nr
_platon_squeeze_void_average_x
_platon_squeeze_void_average_y
_platon_squeeze_void_average_z
_platon_squeeze_void_volume
_platon_squeeze_void_count_electrons
_platon_squeeze_void_content
1 0.185 0.373 0.597 30 8 ' '
2 0.509 0.504 0.499 49 15 ' '
3 0.500 0.500 0.000 67 11 ' '
4 0.824 0.631 0.397 29 8 ' '
